data_4087085
loop_
_publ_author_name
'Siek, Sopheavy'
'Burks, Dalton B.'
'Gerlach, Deidra L.'
'Liang, Guangchao'
'Tesh, Jamie M.'
'Thompson, Courtney R.'
'Qu, Fengrui'
'Shankwitz, Jennifer E.'
'Vasquez, Robert M.'
'Chambers, Nicole'
'Szulczewski, Gregory J.'
'Grotjahn, Douglas B.'
'Webster, Charles Edwin'
'Papish, Elizabeth T.'

_publ_section_title
;
 Iridium and Ruthenium Complexes of N-Heterocyclic Carbene- and
 Pyridinol-Derived Chelates as Catalysts for Aqueous Carbon Dioxide
 Hydrogenation and Formic Acid Dehydrogenation: The Role of the Alkali
 Metal
;
_journal_issue 6
_journal_name_full Organometallics
_journal_page_first 1091
_journal_paper_doi 10.1021/acs.organomet.6b00806
_journal_volume 36
_journal_year 2017
_chemical_formula_moiety 'C19 H24 Cl Ir N3 O, C F3 O3 S'
_chemical_formula_sum 'C20 H24 Cl F3 Ir N3 O4 S'
_chemical_formula_weight 687.13
_chemical_name_common '2 [Cp(star)IrCl(NHC(Me)-py(OH))]OTf'
_space_group_crystal_system monoclinic
_space_group_IT_number 14
_space_group_name_Hall '-P 2ybc'
_space_group_name_H-M_alt 'P 1 21/c 1'
_symmetry_space_group_name_Hall '-P 2ybc'
_symmetry_space_group_name_H-M 'P 1 21/c 1'
_atom_sites_solution_hydrogens geom
_atom_sites_solution_primary direct
_atom_sites_solution_secondary difmap
_audit_creation_method SHELXL-2014/7
_cell_angle_alpha 90
_cell_angle_beta 93.4880(10)
_cell_angle_gamma 90
_cell_formula_units_Z 4
_cell_length_a 7.1356(2)
_cell_length_b 15.6052(4)
_cell_length_c 21.4625(5)
_cell_measurement_reflns_used 9141
_cell_measurement_temperature 173(2)
_cell_measurement_theta_max 34.9323
_cell_measurement_theta_min 2.3062
_cell_volume 2385.48(11)
_computing_cell_refinement 'SAINT V8.34A (Bruker, 2013)'
_computing_data_collection 'APEX2 V2013.10-0 (Bruker, 2013)'
_computing_data_reduction 'SAINT V8.34A (Bruker, 2013)'
_computing_molecular_graphics 'Mercury CSD 3.5.1 (2014)'
_computing_structure_refinement 'SHELXL-2014/7 (Sheldrick, 2014)'
_computing_structure_solution 'SHELXT (Sheldrick, 2015)'
_diffrn_ambient_temperature 173(2)
_diffrn_measured_fraction_theta_full 1.000
_diffrn_measured_fraction_theta_max 0.998
_diffrn_measurement_device_type 'Bruker AXS SMART APEX2 CCD diffractometer'
_diffrn_measurement_method 'phi and omega scans'
_diffrn_radiation_type MoK\a
_diffrn_radiation_wavelength 0.71073
_diffrn_reflns_av_R_equivalents 0.0331
_diffrn_reflns_av_unetI/netI 0.0259
_diffrn_reflns_Laue_measured_fraction_full 1.000
_diffrn_reflns_Laue_measured_fraction_max 0.998
_diffrn_reflns_limit_h_max 8
_diffrn_reflns_limit_h_min -11
_diffrn_reflns_limit_k_max 25
_diffrn_reflns_limit_k_min -24
_diffrn_reflns_limit_l_max 34
_diffrn_reflns_limit_l_min -30
_diffrn_reflns_number 57650
_diffrn_reflns_point_group_measured_fraction_full 1.000
_diffrn_reflns_point_group_measured_fraction_max 0.998
_diffrn_reflns_theta_full 25.242
_diffrn_reflns_theta_max 35.008
_diffrn_reflns_theta_min 1.614
_diffrn_source 'sealed X-ray tube'
_exptl_absorpt_coefficient_mu 5.852
_exptl_absorpt_correction_T_max 0.7469
_exptl_absorpt_correction_T_min 0.3995
_exptl_absorpt_correction_type multi-scan
_exptl_absorpt_process_details 'SADABS v2014/5 (Bruker AXS Inc., 2014)'
_exptl_crystal_colour yellow
_exptl_crystal_density_diffrn 1.913
_exptl_crystal_description paralellpiped
_exptl_crystal_F_000 1336
_exptl_crystal_size_max 0.37
_exptl_crystal_size_mid 0.18
_exptl_crystal_size_min 0.15
_refine_diff_density_max 1.936
_refine_diff_density_min -4.274
_refine_diff_density_rms 0.137
_refine_ls_extinction_method none
_refine_ls_goodness_of_fit_ref 1.240
_refine_ls_hydrogen_treatment mixed
_refine_ls_matrix_type full
_refine_ls_number_parameters 306
_refine_ls_number_reflns 10507
_refine_ls_number_restraints 0
_refine_ls_restrained_S_all 1.240
_refine_ls_R_factor_all 0.0368
_refine_ls_R_factor_gt 0.0305
_refine_ls_shift/su_max 0.003
_refine_ls_shift/su_mean 0.000
_refine_ls_structure_factor_coef Fsqd
_refine_ls_weighting_details 'w=1/[\s^2^(Fo^2^)+(0.0089P)^2^+4.9338P] where P=(Fo^2^+2Fc^2^)/3'
_refine_ls_weighting_scheme calc
_refine_ls_wR_factor_gt 0.0573
_refine_ls_wR_factor_ref 0.0587
_reflns_Friedel_coverage 0.000
_reflns_number_gt 9398
_reflns_number_total 10507
_reflns_threshold_expression 'I > 2\s(I)'
_cod_data_source_file om6b00806_si_003.cif
_cod_data_source_block complex2_DLG13_0m_a
_cod_depositor_comments 'Adding full bibliography for 4087084--4087091.cif.'
_cod_database_code 4087085
_shelx_shelxl_version_number 2014/7
_shelx_space_group_comment
;
The symmetry employed for this shelxl refinement is uniquely defined
by the following loop, which should always be used as a source of
symmetry information in preference to the above space-group names.
They are only intended as comments.
;

loop_
_space_group_symop_operation_xyz
'x, y, z'
'-x, y+1/2, -z+1/2'
'-x, -y, -z'
'x, -y-1/2, z-1/2'

loop_
_atom_site_label
_atom_site_type_symbol
_atom_site_fract_x
_atom_site_fract_y
_atom_site_fract_z
_atom_site_U_iso_or_equiv
_atom_site_adp_type
_atom_site_occupancy
_atom_site_site_symmetry_order
_atom_site_calc_flag
_atom_site_refinement_flags_posn
_atom_site_refinement_flags_adp
C1 C 0.2016(5) 0.3681(2) 0.93982(15) 0.0358(7) Uani 1 1 d . .
H1A H 0.2085 0.4304 0.9351 0.054 Uiso 1 1 calc R U
H1B H 0.3149 0.3474 0.9632 0.054 Uiso 1 1 calc R U
H1C H 0.0909 0.3532 0.9624 0.054 Uiso 1 1 calc R U
C2 C 0.1211(4) 0.24510(18) 0.86692(16) 0.0288(6) Uani 1 1 d . .
H2 H 0.0911 0.2042 0.8976 0.035 Uiso 1 1 calc R U
C3 C 0.1073(4) 0.23310(17) 0.80519(16) 0.0250(6) Uani 1 1 d . .
H3 H 0.0643 0.1832 0.7834 0.030 Uiso 1 1 calc R U
C4 C 0.2203(3) 0.36781(15) 0.82533(13) 0.0171(4) Uani 1 1 d . .
C5 C 0.1490(3) 0.33895(15) 0.71790(13) 0.0178(4) Uani 1 1 d . .
C6 C 0.0821(4) 0.29032(19) 0.66817(15) 0.0264(6) Uani 1 1 d . .
H6 H 0.0574 0.2309 0.6725 0.032 Uiso 1 1 calc R U
C7 C 0.0519(5) 0.3319(2) 0.61101(15) 0.0303(6) Uani 1 1 d . .
H7 H 0.0077 0.3004 0.5752 0.036 Uiso 1 1 calc R U
C8 C 0.0857(5) 0.4178(2) 0.60616(14) 0.0291(6) Uani 1 1 d . .
H8 H 0.0615 0.4465 0.5675 0.035 Uiso 1 1 calc R U
C9 C 0.1561(4) 0.46310(17) 0.65868(13) 0.0203(5) Uani 1 1 d . .
C10 C 0.6179(3) 0.46095(15) 0.79517(15) 0.0213(5) Uani 1 1 d . .
C11 C 0.5752(4) 0.49101(17) 0.85599(14) 0.0220(5) Uani 1 1 d . .
C12 C 0.4906(4) 0.57313(16) 0.84884(13) 0.0194(5) Uani 1 1 d . .
C13 C 0.4923(3) 0.59753(15) 0.78354(13) 0.0175(4) Uani 1 1 d . .
C14 C 0.5750(4) 0.52955(16) 0.75140(13) 0.0203(5) Uani 1 1 d . .
C15 C 0.7227(4) 0.38071(19) 0.7828(2) 0.0391(9) Uani 1 1 d . .
H15A H 0.6950 0.3629 0.7394 0.059 Uiso 1 1 calc R U
H15B H 0.6842 0.3354 0.8109 0.059 Uiso 1 1 calc R U
H15C H 0.8578 0.3911 0.7899 0.059 Uiso 1 1 calc R U
C16 C 0.6324(5) 0.4474(2) 0.91611(18) 0.0395(8) Uani 1 1 d . .
H16A H 0.6106 0.3856 0.9118 0.059 Uiso 1 1 calc R U
H16B H 0.5580 0.4700 0.9493 0.059 Uiso 1 1 calc R U
H16C H 0.7659 0.4580 0.9266 0.059 Uiso 1 1 calc R U
C17 C 0.4266(5) 0.6298(2) 0.89958(16) 0.0343(7) Uani 1 1 d . .
H17A H 0.5251 0.6716 0.9113 0.051 Uiso 1 1 calc R U
H17B H 0.4004 0.5949 0.9360 0.051 Uiso 1 1 calc R U
H17C H 0.3122 0.6601 0.8847 0.051 Uiso 1 1 calc R U
C18 C 0.4247(4) 0.68189(17) 0.75801(16) 0.0268(6) Uani 1 1 d . .
H18A H 0.4196 0.6801 0.7123 0.040 Uiso 1 1 calc R U
H18B H 0.5110 0.7273 0.7730 0.040 Uiso 1 1 calc R U
H18C H 0.2990 0.6936 0.7720 0.040 Uiso 1 1 calc R U
C19 C 0.6189(5) 0.5271(2) 0.68433(16) 0.0342(7) Uani 1 1 d . .
H19A H 0.5678 0.4744 0.6651 0.051 Uiso 1 1 calc R U
H19B H 0.7553 0.5283 0.6812 0.051 Uiso 1 1 calc R U
H19C H 0.5623 0.5769 0.6626 0.051 Uiso 1 1 calc R U
C20 C 0.4831(5) 0.6457(2) 0.49512(17) 0.0359(7) Uani 1 1 d . .
N1 N 0.1874(3) 0.32835(15) 0.87867(12) 0.0229(4) Uani 1 1 d . .
N2 N 0.1696(3) 0.30938(13) 0.77940(11) 0.0180(4) Uani 1 1 d . .
N3 N 0.1910(3) 0.42332(13) 0.71395(10) 0.0163(4) Uani 1 1 d . .
O1 O 0.1897(3) 0.54673(14) 0.65956(11) 0.0289(5) Uani 1 1 d . .
H1 H 0.186(6) 0.5641(11) 0.626(2) 0.043 Uiso 1 1 calc R U
O2 O 0.2238(4) 0.76021(14) 0.50369(11) 0.0334(5) Uani 1 1 d . .
O3 O 0.4062(4) 0.71711(16) 0.59816(11) 0.0348(5) Uani 1 1 d . .
O4 O 0.1753(4) 0.62018(15) 0.54867(11) 0.0338(5) Uani 1 1 d . .
F1 F 0.5683(4) 0.58062(15) 0.52504(14) 0.0577(7) Uani 1 1 d . .
F2 F 0.4130(4) 0.61794(19) 0.44057(12) 0.0618(7) Uani 1 1 d . .
F3 F 0.6153(3) 0.70379(15) 0.48457(12) 0.0507(6) Uani 1 1 d . .
S1 S 0.30308(11) 0.69196(4) 0.54154(3) 0.02401(13) Uani 1 1 d . .
Cl1 Cl 0.02991(9) 0.55382(4) 0.81143(4) 0.02538(13) Uani 1 1 d . .
Ir1 Ir 0.32037(2) 0.48012(2) 0.79514(2) 0.01338(2) Uani 1 1 d . .

loop_
_atom_site_aniso_label
_atom_site_aniso_U_11
_atom_site_aniso_U_22
_atom_site_aniso_U_33
_atom_site_aniso_U_23
_atom_site_aniso_U_13
_atom_site_aniso_U_12
C1 0.0445(19) 0.0399(17) 0.0229(15) 0.0059(13) 0.0009(13) -0.0045(15)
C2 0.0274(14) 0.0207(12) 0.0381(17) 0.0110(11) 0.0009(12) -0.0032(10)
C3 0.0193(12) 0.0139(10) 0.0415(17) 0.0036(10) 0.0006(11) -0.0014(8)
C4 0.0132(10) 0.0136(9) 0.0243(12) 0.0020(8) 0.0007(9) 0.0012(7)
C5 0.0130(10) 0.0153(9) 0.0250(12) -0.0037(9) 0.0014(9) -0.0012(7)
C6 0.0257(13) 0.0218(12) 0.0318(15) -0.0087(11) 0.0014(11) -0.0047(10)
C7 0.0310(15) 0.0318(14) 0.0278(15) -0.0109(12) -0.0016(12) -0.0047(12)
C8 0.0325(15) 0.0344(15) 0.0197(13) -0.0041(11) -0.0028(11) -0.0015(12)
C9 0.0189(11) 0.0221(11) 0.0196(12) 0.0006(9) -0.0011(9) -0.0022(8)
C10 0.0109(10) 0.0138(9) 0.0391(16) -0.0056(9) 0.0003(10) 0.0010(7)
C11 0.0154(10) 0.0208(11) 0.0287(14) 0.0029(10) -0.0080(9) -0.0014(8)
C12 0.0191(11) 0.0175(10) 0.0209(12) -0.0043(9) -0.0037(9) -0.0009(8)
C13 0.0147(10) 0.0132(9) 0.0244(12) 0.0001(8) -0.0014(9) -0.0029(7)
C14 0.0142(10) 0.0202(11) 0.0266(13) -0.0054(9) 0.0025(9) -0.0069(8)
C15 0.0188(13) 0.0199(12) 0.079(3) -0.0110(15) 0.0051(15) 0.0046(10)
C16 0.0336(17) 0.0422(18) 0.0405(19) 0.0166(15) -0.0160(14) -0.0024(14)
C17 0.0399(18) 0.0330(15) 0.0295(16) -0.0143(13) -0.0006(13) 0.0003(13)
C18 0.0262(13) 0.0159(10) 0.0376(16) 0.0067(10) -0.0032(12) -0.0022(9)
C19 0.0295(15) 0.0462(19) 0.0281(15) -0.0103(14) 0.0111(12) -0.0111(14)
C20 0.047(2) 0.0271(14) 0.0350(18) -0.0039(13) 0.0091(15) -0.0020(13)
N1 0.0224(11) 0.0210(10) 0.0253(12) 0.0062(9) 0.0006(9) -0.0003(8)
N2 0.0144(9) 0.0133(8) 0.0263(11) 0.0003(8) 0.0013(8) -0.0003(7)
N3 0.0149(9) 0.0154(8) 0.0186(10) -0.0016(7) 0.0000(7) -0.0015(7)
O1 0.0414(13) 0.0224(9) 0.0223(10) 0.0056(8) -0.0032(9) -0.0060(9)
O2 0.0438(14) 0.0258(10) 0.0300(12) 0.0049(9) -0.0027(10) 0.0013(9)
O3 0.0465(14) 0.0350(12) 0.0220(11) -0.0041(9) -0.0059(10) -0.0043(10)
O4 0.0410(13) 0.0317(11) 0.0284(12) 0.0030(9) 0.0007(10) -0.0143(10)
F1 0.0695(17) 0.0314(11) 0.0730(18) 0.0039(11) 0.0096(14) 0.0175(11)
F2 0.0764(19) 0.0730(18) 0.0371(13) -0.0274(13) 0.0113(13) -0.0003(15)
F3 0.0474(13) 0.0435(12) 0.0638(16) 0.0019(11) 0.0247(12) -0.0051(10)
S1 0.0338(4) 0.0203(3) 0.0180(3) 0.0004(2) 0.0013(3) -0.0038(2)
Cl1 0.0154(3) 0.0192(3) 0.0417(4) -0.0016(3) 0.0026(2) 0.0033(2)
Ir1 0.01165(4) 0.01130(3) 0.01703(4) -0.00030(3) -0.00047(3) 0.00029(3)

loop_
_atom_type_symbol
_atom_type_description
_atom_type_scat_dispersion_real
_atom_type_scat_dispersion_imag
_atom_type_scat_source
C C 0.0033 0.0016 'International Tables Vol C Tables 4.2.6.8 and 6.1.1.4'
H H 0.0000 0.0000 'International Tables Vol C Tables 4.2.6.8 and 6.1.1.4'
N N 0.0061 0.0033 'International Tables Vol C Tables 4.2.6.8 and 6.1.1.4'
O O 0.0106 0.0060 'International Tables Vol C Tables 4.2.6.8 and 6.1.1.4'
F F 0.0171 0.0103 'International Tables Vol C Tables 4.2.6.8 and 6.1.1.4'
S S 0.1246 0.1234 'International Tables Vol C Tables 4.2.6.8 and 6.1.1.4'
Cl Cl 0.1484 0.1585 'International Tables Vol C Tables 4.2.6.8 and 6.1.1.4'
Ir Ir -1.4442 7.9887 'International Tables Vol C Tables 4.2.6.8 and 6.1.1.4'

loop_
_geom_angle_atom_site_label_1
_geom_angle_atom_site_label_2
_geom_angle_atom_site_label_3
_geom_angle
N1 C1 H1A 109.5
N1 C1 H1B 109.5
H1A C1 H1B 109.5
N1 C1 H1C 109.5
H1A C1 H1C 109.5
H1B C1 H1C 109.5
C3 C2 N1 108.2(3)
C3 C2 H2 125.9
N1 C2 H2 125.9
C2 C3 N2 105.5(2)
C2 C3 H3 127.2
N2 C3 H3 127.2
N1 C4 N2 104.9(2)
N1 C4 Ir1 139.7(2)
N2 C4 Ir1 115.42(18)
N3 C5 C6 123.9(3)
N3 C5 N2 111.7(2)
C6 C5 N2 124.3(2)
C5 C6 C7 117.1(3)
C5 C6 H6 121.5
C7 C6 H6 121.5
C8 C7 C6 120.4(3)
C8 C7 H7 119.8
C6 C7 H7 119.8
C7 C8 C9 119.4(3)
C7 C8 H8 120.3
C9 C8 H8 120.3
O1 C9 N3 114.6(2)
O1 C9 C8 124.4(3)
N3 C9 C8 121.0(3)
C11 C10 C14 107.5(2)
C11 C10 C15 124.9(3)
C14 C10 C15 126.5(3)
C11 C10 Ir1 71.95(14)
C14 C10 Ir1 74.09(14)
C15 C10 Ir1 128.66(19)
C12 C11 C10 108.0(2)
C12 C11 C16 126.6(3)
C10 C11 C16 125.1(3)
C12 C11 Ir1 70.87(14)
C10 C11 Ir1 69.23(14)
C16 C11 Ir1 131.0(2)
C11 C12 C13 108.2(2)
C11 C12 C17 127.0(3)
C13 C12 C17 124.6(2)
C11 C12 Ir1 71.07(14)
C13 C12 Ir1 72.62(14)
C17 C12 Ir1 126.5(2)
C14 C13 C12 107.6(2)
C14 C13 C18 128.1(3)
C12 C13 C18 124.3(2)
C14 C13 Ir1 71.73(14)
C12 C13 Ir1 68.88(13)
C18 C13 Ir1 126.70(18)
C13 C14 C10 108.5(2)
C13 C14 C19 127.5(3)
C10 C14 C19 124.0(3)
C13 C14 Ir1 71.32(14)
C10 C14 Ir1 67.43(14)
C19 C14 Ir1 128.35(19)
C10 C15 H15A 109.5
C10 C15 H15B 109.5
H15A C15 H15B 109.5
C10 C15 H15C 109.5
H15A C15 H15C 109.5
H15B C15 H15C 109.5
C11 C16 H16A 109.5
C11 C16 H16B 109.5
H16A C16 H16B 109.5
C11 C16 H16C 109.5
H16A C16 H16C 109.5
H16B C16 H16C 109.5
C12 C17 H17A 109.5
C12 C17 H17B 109.5
H17A C17 H17B 109.5
C12 C17 H17C 109.5
H17A C17 H17C 109.5
H17B C17 H17C 109.5
C13 C18 H18A 109.5
C13 C18 H18B 109.5
H18A C18 H18B 109.5
C13 C18 H18C 109.5
H18A C18 H18C 109.5
H18B C18 H18C 109.5
C14 C19 H19A 109.5
C14 C19 H19B 109.5
H19A C19 H19B 109.5
C14 C19 H19C 109.5
H19A C19 H19C 109.5
H19B C19 H19C 109.5
F2 C20 F1 108.5(3)
F2 C20 F3 107.8(3)
F1 C20 F3 107.0(3)
F2 C20 S1 111.9(3)
F1 C20 S1 110.9(3)
F3 C20 S1 110.6(2)
C4 N1 C2 110.4(3)
C4 N1 C1 125.0(2)
C2 N1 C1 124.3(3)
C4 N2 C3 110.9(2)
C4 N2 C5 117.8(2)
C3 N2 C5 129.6(2)
C9 N3 C5 118.2(2)
C9 N3 Ir1 125.41(17)
C5 N3 Ir1 116.28(17)
C9 O1 H1 109.5
O2 S1 O3 116.11(15)
O2 S1 O4 113.73(15)
O3 S1 O4 114.36(14)
O2 S1 C20 104.57(16)
O3 S1 C20 103.24(17)
O4 S1 C20 102.63(16)
C4 Ir1 N3 75.82(10)
C4 Ir1 C10 104.42(10)
N3 Ir1 C10 108.92(10)
C4 Ir1 C12 127.38(11)
N3 Ir1 C12 156.42(9)
C10 Ir1 C12 64.68(10)
C4 Ir1 C11 100.04(10)
N3 Ir1 C11 146.32(10)
C10 Ir1 C11 38.82(11)
C12 Ir1 C11 38.06(10)
C4 Ir1 C13 163.76(10)
N3 Ir1 C13 117.91(9)
C10 Ir1 C13 64.07(9)
C12 Ir1 C13 38.50(10)
C11 Ir1 C13 63.76(10)
C4 Ir1 C14 138.54(10)
N3 Ir1 C14 97.12(9)
C10 Ir1 C14 38.48(11)
C12 Ir1 C14 63.26(10)
C11 Ir1 C14 63.54(11)
C13 Ir1 C14 36.96(9)
C4 Ir1 Cl1 92.49(7)
N3 Ir1 Cl1 89.05(6)
C10 Ir1 Cl1 157.70(7)
C12 Ir1 Cl1 93.56(7)
C11 Ir1 Cl1 124.63(8)
C13 Ir1 Cl1 96.19(7)
C14 Ir1 Cl1 128.61(7)

loop_
_geom_bond_atom_site_label_1
_geom_bond_atom_site_label_2
_geom_bond_distance
C1 N1 1.449(4)
C1 H1A 0.9800
C1 H1B 0.9800
C1 H1C 0.9800
C2 C3 1.336(5)
C2 N1 1.400(4)
C2 H2 0.9500
C3 N2 1.397(3)
C3 H3 0.9500
C4 N1 1.333(3)
C4 N2 1.375(3)
C4 Ir1 2.014(2)
C5 N3 1.354(3)
C5 C6 1.372(4)
C5 N2 1.397(4)
C6 C7 1.393(5)
C6 H6 0.9500
C7 C8 1.367(4)
C7 H7 0.9500
C8 C9 1.398(4)
C8 H8 0.9500
C9 O1 1.327(3)
C9 N3 1.348(3)
C10 C11 1.437(4)
C10 C14 1.445(4)
C10 C15 1.491(4)
C10 Ir1 2.144(2)
C11 C12 1.421(4)
C11 C16 1.493(4)
C11 Ir1 2.180(3)
C12 C13 1.453(4)
C12 C17 1.496(4)
C12 Ir1 2.177(2)
C13 C14 1.414(4)
C13 C18 1.495(4)
C13 Ir1 2.228(2)
C14 C19 1.492(4)
C14 Ir1 2.233(3)
C15 H15A 0.9800
C15 H15B 0.9800
C15 H15C 0.9800
C16 H16A 0.9800
C16 H16B 0.9800
C16 H16C 0.9800
C17 H17A 0.9800
C17 H17B 0.9800
C17 H17C 0.9800
C18 H18A 0.9800
C18 H18B 0.9800
C18 H18C 0.9800
C19 H19A 0.9800
C19 H19B 0.9800
C19 H19C 0.9800
C20 F2 1.318(4)
C20 F1 1.329(4)
C20 F3 1.338(4)
C20 S1 1.822(4)
N3 Ir1 2.116(2)
O1 H1 0.78(4)
O2 S1 1.435(2)
O3 S1 1.437(2)
O4 S1 1.458(2)
Cl1 Ir1 2.4143(6)

loop_
_geom_torsion_atom_site_label_1
_geom_torsion_atom_site_label_2
_geom_torsion_atom_site_label_3
_geom_torsion_atom_site_label_4
_geom_torsion
N1 C2 C3 N2 1.2(3)
N3 C5 C6 C7 -1.7(4)
N2 C5 C6 C7 173.6(3)
C5 C6 C7 C8 -1.1(5)
C6 C7 C8 C9 1.9(5)
C7 C8 C9 O1 -178.4(3)
C7 C8 C9 N3 -0.1(5)
C14 C10 C11 C12 5.6(3)
C15 C10 C11 C12 174.4(3)
Ir1 C10 C11 C12 -60.57(18)
C14 C10 C11 C16 -167.6(3)
C15 C10 C11 C16 1.2(4)
Ir1 C10 C11 C16 126.2(3)
C14 C10 C11 Ir1 66.12(17)
C15 C10 C11 Ir1 -125.0(3)
C10 C11 C12 C13 -4.0(3)
C16 C11 C12 C13 169.0(3)
Ir1 C11 C12 C13 -63.57(17)
C10 C11 C12 C17 -178.6(3)
C16 C11 C12 C17 -5.5(5)
Ir1 C11 C12 C17 121.9(3)
C10 C11 C12 Ir1 59.54(18)
C16 C11 C12 Ir1 -127.4(3)
C11 C12 C13 C14 0.9(3)
C17 C12 C13 C14 175.7(3)
Ir1 C12 C13 C14 -61.64(17)
C11 C12 C13 C18 -176.6(2)
C17 C12 C13 C18 -1.9(4)
Ir1 C12 C13 C18 120.8(2)
C11 C12 C13 Ir1 62.57(18)
C17 C12 C13 Ir1 -122.7(3)
C12 C13 C14 C10 2.5(3)
C18 C13 C14 C10 180.0(2)
Ir1 C13 C14 C10 -57.29(17)
C12 C13 C14 C19 -175.7(3)
C18 C13 C14 C19 1.7(4)
Ir1 C13 C14 C19 124.5(3)
C12 C13 C14 Ir1 59.82(17)
C18 C13 C14 Ir1 -122.7(3)
C11 C10 C14 C13 -5.0(3)
C15 C10 C14 C13 -173.6(3)
Ir1 C10 C14 C13 59.68(17)
C11 C10 C14 C19 173.3(2)
C15 C10 C14 C19 4.7(4)
Ir1 C10 C14 C19 -122.0(3)
C11 C10 C14 Ir1 -64.69(17)
C15 C10 C14 Ir1 126.7(3)
N2 C4 N1 C2 1.5(3)
Ir1 C4 N1 C2 -177.2(2)
N2 C4 N1 C1 -173.4(3)
Ir1 C4 N1 C1 8.0(5)
C3 C2 N1 C4 -1.7(3)
C3 C2 N1 C1 173.1(3)
N1 C4 N2 C3 -0.7(3)
Ir1 C4 N2 C3 178.30(17)
N1 C4 N2 C5 166.0(2)
Ir1 C4 N2 C5 -14.9(3)
C2 C3 N2 C4 -0.3(3)
C2 C3 N2 C5 -165.0(3)
N3 C5 N2 C4 2.3(3)
C6 C5 N2 C4 -173.5(3)
N3 C5 N2 C3 166.2(2)
C6 C5 N2 C3 -9.6(4)
O1 C9 N3 C5 175.9(2)
C8 C9 N3 C5 -2.6(4)
O1 C9 N3 Ir1 -7.5(3)
C8 C9 N3 Ir1 174.0(2)
C6 C5 N3 C9 3.6(4)
N2 C5 N3 C9 -172.3(2)
C6 C5 N3 Ir1 -173.4(2)
N2 C5 N3 Ir1 10.8(3)
F2 C20 S1 O2 -58.5(3)
F1 C20 S1 O2 -179.8(3)
F3 C20 S1 O2 61.7(3)
F2 C20 S1 O3 179.6(3)
F1 C20 S1 O3 58.3(3)
F3 C20 S1 O3 -60.2(3)
F2 C20 S1 O4 60.4(3)
F1 C20 S1 O4 -60.8(3)
F3 C20 S1 O4 -179.3(3)
